data_2103111
loop_
_publ_author_name
'Britton, Doyle'

_publ_section_title
;
 Planar packing of tetrachlorodicyanobenzene isomers
;
_journal_coden_ASTM ASBSDK
_journal_issue 3
_journal_name_full
;
 Acta Crystallographica, Section B: Structural Science
;
_journal_page_first 553
_journal_page_last 563
_journal_paper_doi 10.1107/S0108768102003348
_journal_volume 58
_journal_year 2002
_chemical_formula_moiety 'C8 N2 Cl4, C12 H18'
_chemical_formula_sum 'C20 H18 Cl4 N2'
_chemical_formula_weight 428.16
_chemical_name_systematic
;
 para tetrachlorodicyanobenzene/hexamethylbenzene, 1/1.
 polymorph IV
;
_space_group_IT_number 2
_symmetry_cell_setting triclinic
_symmetry_space_group_name_Hall '-P 1'
_symmetry_space_group_name_H-M 'P -1'
_atom_sites_solution_hydrogens geom
_atom_sites_solution_primary direct
_atom_sites_solution_secondary difmap
_audit_creation_method 'SHELXTL plus manual additions'
_cell_angle_alpha 85.080(2)
_cell_angle_beta 81.795(2)
_cell_angle_gamma 71.168(2)
_cell_formula_units_Z 2
_cell_length_a 7.49820(10)
_cell_length_b 9.0371(3)
_cell_length_c 15.4538(6)
_cell_measurement_reflns_used 1500
_cell_measurement_temperature 174(2)
_cell_measurement_theta_max 25
_cell_measurement_theta_min 2
_cell_volume 980.10(5)
_computing_cell_refinement SAINT
_computing_data_collection SMART
_computing_data_reduction SAINT
_computing_molecular_graphics SHELXTL
_computing_structure_refinement SHELXTL
_computing_structure_solution 'SHELXTL (Sheldrick, 1994)'
_diffrn_ambient_temperature 174(2)
_diffrn_measured_fraction_theta_full 0.958
_diffrn_measured_fraction_theta_max 0.958
_diffrn_measurement_device_type SMART
_diffrn_measurement_method 'omega scans'
_diffrn_radiation_monochromator graphite
_diffrn_radiation_source 'fine-focus sealed tube'
_diffrn_radiation_type MoK\a
_diffrn_radiation_wavelength 0.71073
_diffrn_reflns_av_R_equivalents 0.066
_diffrn_reflns_av_sigmaI/netI 0.1690
_diffrn_reflns_limit_h_max 8
_diffrn_reflns_limit_h_min -8
_diffrn_reflns_limit_k_max 10
_diffrn_reflns_limit_k_min -10
_diffrn_reflns_limit_l_max 16
_diffrn_reflns_limit_l_min -18
_diffrn_reflns_number 5453
_diffrn_reflns_theta_full 25.13
_diffrn_reflns_theta_max 25.13
_diffrn_reflns_theta_min 1.33
_diffrn_standards_decay_% 'less than 1'
_diffrn_standards_interval_time '360 min'
_diffrn_standards_number 183
_exptl_absorpt_coefficient_mu 0.611
_exptl_absorpt_correction_T_max 0.90
_exptl_absorpt_correction_T_min 0.79
_exptl_absorpt_correction_type multi-scan
_exptl_absorpt_process_details
;
 SADABS;  Sheldrick, 1996;  Blessing, 1995
;
_exptl_crystal_colour yellow
_exptl_crystal_density_diffrn 1.451
_exptl_crystal_density_meas ?
_exptl_crystal_density_method .
_exptl_crystal_description 'deformed needle'
_exptl_crystal_F_000 440
_exptl_crystal_size_max 0.30
_exptl_crystal_size_mid 0.26
_exptl_crystal_size_min 0.18
_refine_diff_density_max 0.714
_refine_diff_density_min -0.971
_refine_ls_extinction_method none
_refine_ls_goodness_of_fit_ref 0.896
_refine_ls_hydrogen_treatment mixed
_refine_ls_matrix_type full
_refine_ls_number_parameters 235
_refine_ls_number_reflns 3354
_refine_ls_number_restraints 0
_refine_ls_restrained_S_all 0.896
_refine_ls_R_factor_all 0.175
_refine_ls_R_factor_gt 0.094
_refine_ls_shift/su_max 0.001
_refine_ls_shift/su_mean 0.000
_refine_ls_structure_factor_coef Fsqd
_refine_ls_weighting_details 'calc w=1/[\s^2^(Fo^2^)+(0.137P)^2^] where P=(Fo^2^+2Fc^2^)/3'
_refine_ls_weighting_scheme calc
_refine_ls_wR_factor_gt 0.219
_refine_ls_wR_factor_ref 0.247
_reflns_number_gt 1520
_reflns_number_total 3354
_reflns_threshold_expression >2sigma(I)
_cod_data_source_file bk0105.cif
_cod_original_sg_symbol_H-M P-1
_cod_database_code 2103111

loop_
_symmetry_equiv_pos_as_xyz
'x, y, z'
'-x, -y, -z'

loop_
_atom_site_label
_atom_site_fract_x
_atom_site_fract_y
_atom_site_fract_z
_atom_site_U_iso_or_equiv
_atom_site_adp_type
_atom_site_calc_flag
_atom_site_refinement_flags
_atom_site_occupancy
_atom_site_type_symbol
C1 1.0407(9) 0.6233(8) -0.0488(5) 0.0306(18) Uani d . 1 C
C2 0.9681(10) 0.6406(7) 0.0375(5) 0.0314(18) Uani d . 1 C
C3 0.9266(9) 0.5220(8) 0.0898(5) 0.0319(19) Uani d . 1 C
C11 1.0761(10) 0.7550(9) -0.0994(5) 0.0297(18) Uani d . 1 C
N11 1.1039(9) 0.8562(7) -0.1402(5) 0.0491(19) Uani d . 1 N
Cl12 0.9253(3) 0.8184(2) 0.08411(14) 0.0437(6) Uani d . 1 Cl
Cl13 0.8361(3) 0.5374(2) 0.19632(13) 0.0433(6) Uani d . 1 Cl
C21 0.5418(9) 0.8655(7) 0.4557(5) 0.0261(17) Uani d . 1 C
C22 0.5683(10) 0.9989(8) 0.4109(5) 0.035(2) Uani d . 1 C
C23 0.5241(10) 1.1351(8) 0.4573(5) 0.0333(19) Uani d . 1 C
C31 0.5863(10) 0.7157(8) 0.4116(4) 0.0287(18) Uani d . 1 C
N31 0.6202(10) 0.6150(7) 0.3714(5) 0.057(2) Uani d . 1 N
Cl32 0.6542(3) 0.9935(2) 0.30215(13) 0.0449(6) Uani d . 1 Cl
Cl33 0.5525(3) 1.3027(2) 0.40495(14) 0.0474(7) Uani d . 1 Cl
C41 0.5320(11) 0.6285(8) -0.0468(6) 0.038(2) Uani d . 1 C
C42 0.4608(10) 0.6404(8) 0.0413(6) 0.038(2) Uani d . 1 C
C43 0.4314(10) 0.5115(9) 0.0887(5) 0.037(2) Uani d . 1 C
C51 0.5684(12) 0.7696(9) -0.0981(6) 0.056(3) Uani d . 1 C
H51A 0.6281 0.7398 -0.1573 0.085 Uiso calc PR 0.50 H
H51B 0.6527 0.8063 -0.0686 0.085 Uiso calc PR 0.50 H
H51C 0.4476 0.8536 -0.1012 0.085 Uiso calc PR 0.50 H
H51D 0.5242 0.8600 -0.0608 0.085 Uiso calc PR 0.50 H
H51E 0.4996 0.7935 -0.1495 0.085 Uiso calc PR 0.50 H
H51F 0.7047 0.7462 -0.1169 0.085 Uiso calc PR 0.50 H
C52 0.4179(13) 0.7942(9) 0.0852(6) 0.062(3) Uani d . 1 C
H52A 0.4822 0.7757 0.1380 0.092 Uiso calc PR 0.50 H
H52B 0.2806 0.8386 0.1014 0.092 Uiso calc PR 0.50 H
H52C 0.4634 0.8675 0.0447 0.092 Uiso calc PR 0.50 H
H52D 0.3353 0.8789 0.0514 0.092 Uiso calc PR 0.50 H
H52E 0.5368 0.8159 0.0880 0.092 Uiso calc PR 0.50 H
H52F 0.3541 0.7870 0.1446 0.092 Uiso calc PR 0.50 H
C53 0.3597(12) 0.5188(11) 0.1862(5) 0.063(3) Uani d . 1 C
H53A 0.3482 0.4170 0.2084 0.094 Uiso calc PR 0.50 H
H53B 0.2353 0.5993 0.1953 0.094 Uiso calc PR 0.50 H
H53C 0.4496 0.5449 0.2176 0.094 Uiso calc PR 0.50 H
H53D 0.3406 0.6238 0.2058 0.094 Uiso calc PR 0.50 H
H53E 0.4534 0.4415 0.2189 0.094 Uiso calc PR 0.50 H
H53F 0.2391 0.4959 0.1966 0.094 Uiso calc PR 0.50 H
C61 0.0401(10) 0.8498(8) 0.4726(6) 0.039(2) Uani d . 1 C
C62 0.0731(10) 0.9639(9) 0.4135(5) 0.039(2) Uani d . 1 C
C63 0.0352(10) 1.1162(8) 0.4398(5) 0.038(2) Uani d . 1 C
C71 0.0821(13) 0.6845(9) 0.4417(7) 0.072(3) Uani d . 1 C
H71A 0.0348 0.6211 0.4883 0.108 Uiso calc PR 0.50 H
H71B 0.2194 0.6370 0.4271 0.108 Uiso calc PR 0.50 H
H71C 0.0189 0.6894 0.3897 0.108 Uiso calc PR 0.50 H
H71D 0.1473 0.6772 0.3818 0.108 Uiso calc PR 0.50 H
H71E -0.0373 0.6614 0.4429 0.108 Uiso calc PR 0.50 H
H71F 0.1632 0.6089 0.4804 0.108 Uiso calc PR 0.50 H
C72 0.1551(12) 0.9285(11) 0.3178(6) 0.067(3) Uani d . 1 C
H72A 0.1397 1.0269 0.2832 0.100 Uiso calc PR 0.50 H
H72B 0.0876 0.8674 0.2942 0.100 Uiso calc PR 0.50 H
H72C 0.2903 0.8684 0.3150 0.100 Uiso calc PR 0.50 H
H72D 0.2054 0.8149 0.3117 0.100 Uiso calc PR 0.50 H
H72E 0.2574 0.9744 0.3007 0.100 Uiso calc PR 0.50 H
H72F 0.0548 0.9734 0.2800 0.100 Uiso calc PR 0.50 H
C73 0.0677(11) 1.2424(10) 0.3763(6) 0.058(3) Uani d . 1 C
H73A 0.0165 1.3434 0.4041 0.087 Uiso calc PR 0.50 H
H73B 0.0038 1.2461 0.3247 0.087 Uiso calc PR 0.50 H
H73C 0.2043 1.2201 0.3584 0.087 Uiso calc PR 0.50 H
H73D 0.1332 1.1964 0.3207 0.087 Uiso calc PR 0.50 H
H73E 0.1459 1.2936 0.4002 0.087 Uiso calc PR 0.50 H
H73F -0.0546 1.3197 0.3664 0.087 Uiso calc PR 0.50 H

loop_
_atom_site_aniso_label
_atom_site_aniso_U_11
_atom_site_aniso_U_22
_atom_site_aniso_U_33
_atom_site_aniso_U_12
_atom_site_aniso_U_13
_atom_site_aniso_U_23
C1 0.019(4) 0.034(4) 0.039(5) -0.007(3) -0.004(3) -0.001(4)
C2 0.024(4) 0.026(4) 0.051(5) -0.014(3) -0.012(4) -0.003(4)
C3 0.019(4) 0.027(4) 0.052(5) -0.005(3) -0.017(4) 0.000(4)
C11 0.021(4) 0.039(5) 0.031(4) -0.013(4) -0.007(3) 0.010(4)
N11 0.048(5) 0.043(4) 0.065(5) -0.023(4) -0.020(4) 0.008(4)
Cl12 0.0471(14) 0.0318(11) 0.0579(14) -0.0185(9) -0.0097(10) -0.0025(9)
Cl13 0.0456(13) 0.0465(13) 0.0426(12) -0.0220(10) -0.0043(10) 0.0005(10)
C21 0.025(4) 0.021(4) 0.036(5) -0.011(3) -0.008(3) 0.000(3)
C22 0.022(5) 0.037(4) 0.050(5) -0.011(4) -0.005(4) -0.012(4)
C23 0.027(4) 0.023(4) 0.053(5) -0.012(3) -0.008(4) 0.004(4)
C31 0.031(5) 0.029(4) 0.024(4) -0.007(4) 0.002(3) -0.008(4)
N31 0.065(6) 0.031(4) 0.074(6) -0.017(4) -0.010(4) 0.009(4)
Cl32 0.0539(14) 0.0463(12) 0.0382(12) -0.0230(10) -0.0013(10) -0.0005(9)
Cl33 0.0541(14) 0.0305(11) 0.0654(15) -0.0230(10) -0.0160(11) 0.0086(10)
C41 0.035(5) 0.026(4) 0.059(6) -0.014(4) -0.017(4) 0.008(4)
C42 0.030(5) 0.028(4) 0.060(6) -0.013(4) -0.011(4) -0.002(4)
C43 0.033(5) 0.046(5) 0.040(5) -0.018(4) -0.014(4) -0.001(4)
C51 0.045(6) 0.043(5) 0.089(7) -0.024(4) -0.026(5) 0.024(5)
C52 0.067(7) 0.034(5) 0.088(7) -0.013(5) -0.022(6) -0.018(5)
C53 0.059(6) 0.083(7) 0.060(6) -0.038(5) -0.018(5) 0.008(5)
C61 0.032(5) 0.025(4) 0.067(6) -0.013(4) -0.024(4) 0.001(4)
C62 0.031(5) 0.035(4) 0.045(5) -0.002(4) -0.015(4) 0.008(4)
C63 0.032(5) 0.032(4) 0.051(6) -0.011(4) -0.018(4) 0.017(4)
C71 0.075(8) 0.041(5) 0.099(8) -0.009(5) -0.023(6) -0.021(5)
C72 0.053(6) 0.072(7) 0.068(7) -0.005(5) -0.019(5) 0.000(5)
C73 0.033(5) 0.065(6) 0.080(7) -0.025(5) -0.013(5) 0.023(5)

loop_
_atom_type_symbol
_atom_type_description
_atom_type_scat_dispersion_real
_atom_type_scat_dispersion_imag
_atom_type_scat_source
C C 0.0033 0.0016 'International Tables Vol C Tables 4.2.6.8 and 6.1.1.4'
H H 0.0000 0.0000 'International Tables Vol C Tables 4.2.6.8 and 6.1.1.4'
N N 0.0061 0.0033 'International Tables Vol C Tables 4.2.6.8 and 6.1.1.4'
Cl Cl 0.1484 0.1585 'International Tables Vol C Tables 4.2.6.8 and 6.1.1.4'

loop_
_geom_angle_atom_site_label_1
_geom_angle_atom_site_label_2
_geom_angle_atom_site_label_3
_geom_angle_site_symmetry_1
_geom_angle_site_symmetry_3
_geom_angle
C2 C1 C3 . 2_765 120.6(7)
C2 C1 C11 . . 119.0(7)
C3 C1 C11 2_765 . 120.3(7)
C1 C2 C3 . . 122.7(6)
C1 C2 Cl12 . . 119.5(6)
C3 C2 Cl12 . . 117.8(6)
C2 C3 C1 . 2_765 116.6(7)
C2 C3 Cl13 . . 124.6(6)
C1 C3 Cl13 2_765 . 118.7(6)
N11 C11 C1 . . 178.7(8)
C23 C21 C22 2_676 . 121.8(6)
C23 C21 C31 2_676 . 116.4(6)
C22 C21 C31 . . 121.8(6)
C21 C22 C23 . . 118.3(7)
C21 C22 Cl32 . . 120.2(5)
C23 C22 Cl32 . . 121.5(6)
C21 C23 C22 2_676 . 119.9(6)
C21 C23 Cl33 2_676 . 120.0(6)
C22 C23 Cl33 . . 120.1(6)
N31 C31 C21 . . 172.5(8)
C42 C41 C43 . 2_665 120.5(7)
C42 C41 C51 . . 119.5(7)
C43 C41 C51 2_665 . 120.0(8)
C43 C42 C41 . . 119.8(7)
C43 C42 C52 . . 120.4(8)
C41 C42 C52 . . 119.8(7)
C42 C43 C41 . 2_665 119.7(7)
C42 C43 C53 . . 121.2(7)
C41 C43 C53 2_665 . 119.1(7)
C41 C51 H51A . . 109.5
C41 C51 H51B . . 109.5
H51A C51 H51B . . 109.5
C41 C51 H51C . . 109.5
H51A C51 H51C . . 109.5
H51B C51 H51C . . 109.5
C41 C51 H51D . . 109.5
H51A C51 H51D . . 141.1
H51B C51 H51D . . 56.3
H51C C51 H51D . . 56.3
C41 C51 H51E . . 109.5
H51A C51 H51E . . 56.3
H51B C51 H51E . . 141.1
H51C C51 H51E . . 56.3
H51D C51 H51E . . 109.5
C41 C51 H51F . . 109.5
H51A C51 H51F . . 56.3
H51B C51 H51F . . 56.3
H51C C51 H51F . . 141.1
H51D C51 H51F . . 109.5
H51E C51 H51F . . 109.5
C42 C52 H52A . . 109.5
C42 C52 H52B . . 109.5
H52A C52 H52B . . 109.5
C42 C52 H52C . . 109.5
H52A C52 H52C . . 109.5
H52B C52 H52C . . 109.5
C42 C52 H52D . . 109.5
H52A C52 H52D . . 141.1
H52B C52 H52D . . 56.3
H52C C52 H52D . . 56.3
C42 C52 H52E . . 109.5
H52A C52 H52E . . 56.3
H52B C52 H52E . . 141.1
H52C C52 H52E . . 56.3
H52D C52 H52E . . 109.5
C42 C52 H52F . . 109.5
H52A C52 H52F . . 56.3
H52B C52 H52F . . 56.3
H52C C52 H52F . . 141.1
H52D C52 H52F . . 109.5
H52E C52 H52F . . 109.5
C43 C53 H53A . . 109.5
C43 C53 H53B . . 109.5
H53A C53 H53B . . 109.5
C43 C53 H53C . . 109.5
H53A C53 H53C . . 109.5
H53B C53 H53C . . 109.5
C43 C53 H53D . . 109.5
H53A C53 H53D . . 141.1
H53B C53 H53D . . 56.3
H53C C53 H53D . . 56.3
C43 C53 H53E . . 109.5
H53A C53 H53E . . 56.3
H53B C53 H53E . . 141.1
H53C C53 H53E . . 56.3
H53D C53 H53E . . 109.5
C43 C53 H53F . . 109.5
H53A C53 H53F . . 56.3
H53B C53 H53F . . 56.3
H53C C53 H53F . . 141.1
H53D C53 H53F . . 109.5
H53E C53 H53F . . 109.5
C62 C61 C63 . 2_576 121.3(7)
C62 C61 C71 . . 119.0(8)
C63 C61 C71 2_576 . 119.7(7)
C61 C62 C63 . . 120.3(7)
C61 C62 C72 . . 121.8(7)
C63 C62 C72 . . 117.9(7)
C62 C63 C61 . 2_576 118.4(7)
C62 C63 C73 . . 121.2(8)
C61 C63 C73 2_576 . 120.4(7)
C61 C71 H71A . . 109.5
C61 C71 H71B . . 109.5
H71A C71 H71B . . 109.5
C61 C71 H71C . . 109.5
H71A C71 H71C . . 109.5
H71B C71 H71C . . 109.5
C61 C71 H71D . . 109.5
H71A C71 H71D . . 141.1
H71B C71 H71D . . 56.3
H71C C71 H71D . . 56.3
C61 C71 H71E . . 109.5
H71A C71 H71E . . 56.3
H71B C71 H71E . . 141.1
H71C C71 H71E . . 56.3
H71D C71 H71E . . 109.5
C61 C71 H71F . . 109.5
H71A C71 H71F . . 56.3
H71B C71 H71F . . 56.3
H71C C71 H71F . . 141.1
H71D C71 H71F . . 109.5
H71E C71 H71F . . 109.5
C62 C72 H72A . . 109.5
C62 C72 H72B . . 109.5
H72A C72 H72B . . 109.5
C62 C72 H72C . . 109.5
H72A C72 H72C . . 109.5
H72B C72 H72C . . 109.5
C62 C72 H72D . . 109.5
H72A C72 H72D . . 141.1
H72B C72 H72D . . 56.3
H72C C72 H72D . . 56.3
C62 C72 H72E . . 109.5
H72A C72 H72E . . 56.3
H72B C72 H72E . . 141.1
H72C C72 H72E . . 56.3
H72D C72 H72E . . 109.5
C62 C72 H72F . . 109.5
H72A C72 H72F . . 56.3
H72B C72 H72F . . 56.3
H72C C72 H72F . . 141.1
H72D C72 H72F . . 109.5
H72E C72 H72F . . 109.5
C63 C73 H73A . . 109.5
C63 C73 H73B . . 109.5
H73A C73 H73B . . 109.5
C63 C73 H73C . . 109.5
H73A C73 H73C . . 109.5
H73B C73 H73C . . 109.5
C63 C73 H73D . . 109.5
H73A C73 H73D . . 141.1
H73B C73 H73D . . 56.3
H73C C73 H73D . . 56.3
C63 C73 H73E . . 109.5
H73A C73 H73E . . 56.3
H73B C73 H73E . . 141.1
H73C C73 H73E . . 56.3
H73D C73 H73E . . 109.5
C63 C73 H73F . . 109.5
H73A C73 H73F . . 56.3
H73B C73 H73F . . 56.3
H73C C73 H73F . . 141.1
H73D C73 H73F . . 109.5
H73E C73 H73F . . 109.5

loop_
_geom_bond_atom_site_label_1
_geom_bond_atom_site_label_2
_geom_bond_site_symmetry_2
_geom_bond_distance
C1 C2 . 1.368(10)
C1 C3 2_765 1.441(10)
C1 C11 . 1.444(9)
C2 C3 . 1.377(9)
C2 Cl12 . 1.733(7)
C3 C1 2_765 1.441(10)
C3 Cl13 . 1.688(8)
C11 N11 . 1.125(8)
C21 C23 2_676 1.364(10)
C21 C22 . 1.394(9)
C21 C31 . 1.487(9)
C22 C23 . 1.399(9)
C22 Cl32 . 1.711(8)
C23 C21 2_676 1.364(10)
C23 Cl33 . 1.716(7)
C31 N31 . 1.087(9)
C41 C42 . 1.389(11)
C41 C43 2_665 1.401(10)
C41 C51 . 1.522(10)
C42 C43 . 1.384(10)
C42 C52 . 1.519(10)
C43 C41 2_665 1.401(10)
C43 C53 . 1.525(11)
C51 H51A . 0.9800
C51 H51B . 0.9800
C51 H51C . 0.9800
C51 H51D . 0.9800
C51 H51E . 0.9800
C51 H51F . 0.9800
C52 H52A . 0.9800
C52 H52B . 0.9800
C52 H52C . 0.9800
C52 H52D . 0.9800
C52 H52E . 0.9800
C52 H52F . 0.9800
C53 H53A . 0.9800
C53 H53B . 0.9800
C53 H53C . 0.9800
C53 H53D . 0.9800
C53 H53E . 0.9800
C53 H53F . 0.9800
C61 C62 . 1.378(10)
C61 C63 2_576 1.409(10)
C61 C71 . 1.529(10)
C62 C63 . 1.397(10)
C62 C72 . 1.536(11)
C63 C61 2_576 1.409(10)
C63 C73 . 1.497(10)
C71 H71A . 0.9800
C71 H71B . 0.9800
C71 H71C . 0.9800
C71 H71D . 0.9800
C71 H71E . 0.9800
C71 H71F . 0.9800
C72 H72A . 0.9800
C72 H72B . 0.9800
C72 H72C . 0.9800
C72 H72D . 0.9800
C72 H72E . 0.9800
C72 H72F . 0.9800
C73 H73A . 0.9800
C73 H73B . 0.9800
C73 H73C . 0.9800
C73 H73D . 0.9800
C73 H73E . 0.9800
C73 H73F . 0.9800
